data_7251115
loop_
_publ_author_name
'Smirnov, Andrey S.'
'Katlenok, Eugene A.'
'Vakhrushev, Aleksandr Yu.'
'Krasilnikov, Vitalii A.'
'Belskaya, Nataliya P.'
'Katkova, Svetlana A.'
'Bokach, Nadezhda A.'

_publ_section_title
;
 Divergent noncovalent interactions of isomeric nitrile and isocyanide
 groups in selenodiazole--triazole cocrystals: \s-hole chalcogen bonding
 versus \p--\p stacking
;
_journal_issue 45
_journal_name_full CrystEngComm
_journal_page_first 7390
_journal_page_last 7398
_journal_paper_doi 10.1039/D5CE00888C
_journal_volume 27
_journal_year 2025
_chemical_formula_moiety '0.16(C14 H12 N6 O)'
_chemical_formula_sum 'C2.24 H1.92 N0.96 O0.16'
_chemical_formula_weight 44.85
_chemical_name_systematic 2-(4-isocyanophenyl)-5-morpholino-2H-1,2,3-triazole-4-carbonitrile
_space_group_crystal_system triclinic
_space_group_IT_number 2
_space_group_name_Hall '-P 1'
_space_group_name_H-M_alt 'P -1'
_atom_sites_solution_hydrogens geom
_atom_sites_solution_primary dual
_audit_creation_date 2025-08-28
_audit_creation_method
;
Olex2 1.5
(compiled 2025.07.13 svn.rb7424aed for OlexSys, GUI svn.r7314)
;
_audit_update_record
;
2025-08-29 deposited with the CCDC.	2025-10-21 downloaded from the CCDC.
;
_cell_angle_alpha 65.216(3)
_cell_angle_beta 82.064(3)
_cell_angle_gamma 79.392(3)
_cell_formula_units_Z 25
_cell_length_a 7.4527(2)
_cell_length_b 14.1001(4)
_cell_length_c 14.2337(4)
_cell_measurement_reflns_used 15340
_cell_measurement_temperature 99.96(16)
_cell_measurement_theta_max 78.1960
_cell_measurement_theta_min 3.3880
_cell_volume 1331.65(7)
_computing_cell_refinement 'CrysAlisPro 1.171.43.136a (Rigaku OD, 2024)'
_computing_data_collection 'CrysAlisPro 1.171.43.136a (Rigaku OD, 2024)'
_computing_data_reduction 'CrysAlisPro 1.171.43.136a (Rigaku OD, 2024)'
_computing_molecular_graphics 'Olex2 1.5 (Dolomanov et al., 2009)'
_computing_publication_material 'Olex2 1.5 (Dolomanov et al., 2009)'
_computing_structure_refinement 'SHELXL 2019/2 (Sheldrick, 2015)'
_computing_structure_solution 'SHELXT 2018/2 (Sheldrick, 2018)'
_diffrn_ambient_temperature 100.15
_diffrn_detector_area_resol_mean 10.0000
_diffrn_detector_type HyPix
_diffrn_measured_fraction_theta_full 0.999
_diffrn_measured_fraction_theta_max 0.949
_diffrn_measurement_details
;
List of Runs (angles in degrees, time in seconds):

  # Type    Start    End  Width  t~exp~   \w     \q     \k     \f   Frames
#--------------------------------------------------------------------------
  1  \w    -72.00  25.00   0.50    0.50    --  -47.30  82.00 163.00  194
  2  \w    -24.00  72.00   0.50    0.50    --   47.30 -82.00  42.00  192
  3  \w    -24.00  72.00   0.50    0.50    --   47.30 -82.00  42.00  192
  4  \w   -177.00 -81.00   0.50    1.00    -- -106.00 -82.00  42.00  192
  5  \w     88.00 178.00   0.50    1.00    --  113.25  82.00 163.00  180
  6  \w     42.00 138.00   0.50    1.00    --  113.25 -82.00  42.00  192
  7  \w    -26.00  28.00   0.50    0.50    --  -47.30  19.00 -30.00  108
  8  \w     25.00 119.00   0.50    0.50    --   47.30  77.00-150.00  188
  9  \w    -26.00  42.00   0.50    0.50    --   47.30 -37.00 -30.00  136
 10  \w    -26.00  42.00   0.50    0.50    --   47.30 -37.00  90.00  136
 11  \w     35.00 121.00   0.50    0.50    --   47.30  37.00 150.00  172
 12  \w    -27.00  26.00   0.50    0.50    --   47.30 -19.00-180.00  106
 13  \w     35.00 121.00   0.50    0.50    --   47.30  37.00 150.00  172
 14  \w   -112.00 -36.00   0.50    1.00    -- -106.00 125.00  90.00  152
 15  \w   -177.00 -83.00   0.50    1.00    -- -106.00 -94.00 150.00  188
 16  \w   -112.00 -36.00   0.50    1.00    -- -106.00 125.00 -90.00  152
 17  \w   -112.00 -36.00   0.50    1.00    -- -106.00 125.00 -60.00  152
 18  \w   -112.00 -36.00   0.50    1.00    -- -106.00 125.00   0.00  152
 19  \w   -156.00-105.00   0.50    1.00    -- -106.00 -48.00-109.94  102
 20  \w   -175.00-148.00   0.50    1.00    -- -106.00 -52.00  -3.17   54
 21  \w   -169.00 -93.00   0.50    1.00    -- -106.00 -53.00  90.86  152
 22  \w   -121.00 -69.00   0.50    1.00    -- -106.00 139.00 -52.89  104
 23  \w   -106.00 -37.00   0.50    1.00    -- -106.00 125.00-180.00  138
 24  \w   -174.00-119.00   0.50    1.00    -- -106.00 -45.00-180.00  110
 25  \w   -110.00 -83.00   0.50    1.00    -- -106.00 -82.00  42.00   54
 26  \w   -142.00 -93.00   0.50    1.00    -- -106.00 -52.00  -3.17   98
 27  \w   -119.00 -84.00   0.50    1.00    -- -106.00 137.00 121.40   70
 28  \w   -112.00 -81.00   0.50    1.00    -- -106.00 125.00 -60.00   62
 29  \w   -131.00 -99.00   0.50    1.00    -- -106.00  82.00 163.00   64
 30  \w    -68.00 -37.00   0.50    1.00    -- -106.00  61.00-180.00   62
 31  \w    -69.00 -34.00   0.50    1.00    -- -106.00  61.00 120.00   70
 32  \w   -107.00 -63.00   0.50    1.00    -- -106.00 112.00  93.87   88
 33  \w   -122.00 -71.00   0.50    1.00    -- -106.00 141.00-134.87  102
 34  \w   -107.00 -71.00   0.50    1.00    -- -106.00 112.00  34.17   72
 35  \w    -97.00 -35.00   0.50    1.00    -- -106.00  77.00-150.00  124
 36  \w    -70.00 -35.00   0.50    1.00    -- -106.00  61.00 -90.00   70
 37  \w    112.00 145.00   0.50    1.00    --  113.25  45.00 -60.00   66
 38  \w     98.00 175.00   0.50    1.00    --  113.25  61.00  60.00  154
 39  \w     60.00  87.00   0.50    1.00    --  113.25 -94.00-120.00   54
 40  \w     68.00  95.00   0.50    1.00    --  113.25 -94.00   0.00   54
 41  \w     74.00 108.00   0.50    1.00    --  113.25-106.00-163.89   68
 42  \w    144.00 171.00   0.50    1.00    --  113.25  45.00 -90.00   54
 43  \w     80.00 106.00   0.50    1.00    --  113.25 -77.00-180.00   52
 44  \w     43.00  70.00   0.50    1.00    --  113.25 -61.00 -60.00   54
;
_diffrn_measurement_device 'four-circle diffractometer'
_diffrn_measurement_device_type 'XtaLAB Synergy, Single source at home/near, HyPix'
_diffrn_measurement_method '\w scans'
_diffrn_radiation_type CuK\a
_diffrn_radiation_wavelength 1.54184
_diffrn_reflns_av_R_equivalents 0.0273
_diffrn_reflns_av_unetI/netI 0.0228
_diffrn_reflns_Laue_measured_fraction_full 0.999
_diffrn_reflns_Laue_measured_fraction_max 0.949
_diffrn_reflns_limit_h_max 9
_diffrn_reflns_limit_h_min -9
_diffrn_reflns_limit_k_max 17
_diffrn_reflns_limit_k_min -18
_diffrn_reflns_limit_l_max 16
_diffrn_reflns_limit_l_min -17
_diffrn_reflns_number 22199
_diffrn_reflns_point_group_measured_fraction_full 0.999
_diffrn_reflns_point_group_measured_fraction_max 0.949
_diffrn_reflns_theta_full 67.684
_diffrn_reflns_theta_max 80.148
_diffrn_reflns_theta_min 3.428
_exptl_absorpt_coefficient_mu 0.784
_exptl_absorpt_correction_T_max 1.00000
_exptl_absorpt_correction_T_min 0.90325
_exptl_absorpt_correction_type multi-scan
_exptl_absorpt_process_details
;
CrysAlisPro 1.171.43.136a (Rigaku Oxford Diffraction, 2024)
Empirical absorption correction using spherical harmonics,
implemented in SCALE3 ABSPACK scaling algorithm.
;
_exptl_crystal_colour 'clear light colourless'
_exptl_crystal_colour_lustre clear
_exptl_crystal_colour_modifier light
_exptl_crystal_colour_primary colourless
_exptl_crystal_density_diffrn 1.398
_exptl_crystal_description prism
_exptl_crystal_F_000 584
_exptl_crystal_preparation 'Prepared starting from 4-nitroaniline according with 7 steps synthetic scheme'
_exptl_crystal_recrystallization_method
'Crystals were prepared by evaporation of dichloromethane solution in losely closed vial'
_exptl_crystal_size_max 0.14
_exptl_crystal_size_mid 0.09
_exptl_crystal_size_min 0.06
_refine_diff_density_max 0.356
_refine_diff_density_min -0.287
_refine_diff_density_rms 0.047
_refine_ls_extinction_method none
_refine_ls_goodness_of_fit_ref 0.948
_refine_ls_hydrogen_treatment constr
_refine_ls_matrix_type full
_refine_ls_number_parameters 379
_refine_ls_number_reflns 5527
_refine_ls_number_restraints 0
_refine_ls_restrained_S_all 0.948
_refine_ls_R_factor_all 0.0411
_refine_ls_R_factor_gt 0.0381
_refine_ls_shift/su_max 0.001
_refine_ls_shift/su_mean 0.000
_refine_ls_structure_factor_coef Fsqd
_refine_ls_weighting_details 'w=1/[\s^2^(Fo^2^)+(0.0617P)^2^+0.6613P] where P=(Fo^2^+2Fc^2^)/3'
_refine_ls_weighting_scheme calc
_refine_ls_wR_factor_gt 0.1062
_refine_ls_wR_factor_ref 0.1091
_reflns_Friedel_coverage 0.000
_reflns_number_gt 5051
_reflns_number_total 5527
_reflns_threshold_expression 'I > 2\s(I)'
_cod_data_source_file d5ce00888c2.cif
_cod_data_source_block 008-005_a551_auto
_cod_depositor_comments 'Adding full bibliography for 7251113--7251115.cif.'
_cod_database_code 7251115
_shelx_shelxl_version_number 2019/2
_chemical_oxdiff_formula 'C N H O'
_shelx_space_group_comment
;
The symmetry employed for this shelxl refinement is uniquely defined
by the following loop, which should always be used as a source of
symmetry information in preference to the above space-group names.
They are only intended as comments.
;
_cell_oxdiff_angle_alpha 65.216(3)
_cell_oxdiff_angle_beta 82.064(3)
_cell_oxdiff_angle_gamma 79.392(3)
_cell_oxdiff_length_a 7.4527(2)
_cell_oxdiff_length_b 14.1001(4)
_cell_oxdiff_length_c 14.2337(4)
_cell_oxdiff_measurement_reflns_used 15340
_cell_oxdiff_volume 1331.65(7)
_shelx_estimated_absorpt_t_max 0.954
_shelx_estimated_absorpt_t_min 0.898
_olex2_refinement_description
;
1. Others
 Fixed Uiso: H3(0.029) H4(0.028) H6(0.026) H7(0.027) H11A(0.029) H11B(0.029)
 H01A(0.032) H01B(0.032) H01C(0.032) H01D(0.032) H14C(0.029) H14D(0.029)
 H3A(0.028) H4A(0.027) H6A(0.029) H7A(0.029) H00A(0.029) H00B(0.029) H12A(0.03)
 H12B(0.03) H13A(0.03) H13B(0.03) H14A(0.029) H14B(0.029)
 Fixed X: H3(0.32541) H4(0.247776) H6(0.286623) H7(0.366576) H11A(0.005231)
 H11B(0.179695) H01A(-0.070313) H01B(-0.192107) H01C(-0.124714) H01D(0.042666)
 H14C(0.254239) H14D(0.121568) H3A(1.002497) H4A(0.844345) H6A(0.765435)
 H7A(0.925333) H00A(0.320334) H00B(0.488484) H12A(0.698094) H12B(0.573206)
 H13A(0.478073) H13B(0.641368) H14A(0.394798) H14B(0.259272)
 Fixed Y: H3(0.587446) H4(0.441637) H6(0.598354) H7(0.743591) H11A(0.208968)
 H11B(0.120285) H01A(0.038952) H01B(0.09097) H01C(0.033098) H01D(-0.05827)
 H14C(0.056765) H14D(0.109797) H3A(0.234621) H4A(0.388732) H6A(0.518964)
 H7A(0.365647) H00A(0.862198) H00B(0.770141) H12A(0.883618) H12B(0.937396)
 H13A(1.037768) H13B(0.944264) H14A(0.871331) H14B(0.926272)
 Fixed Z: H3(1.188866) H4(1.172166) H6(0.85818) H7(0.874991) H11A(1.236638)
 H11B(1.246883) H01A(1.349026) H01B(1.250737) H01C(1.115425) H01D(1.121922)
 H14C(1.098208) H14D(1.004329) H3A(0.625054) H4A(0.639268) H6A(0.330938)
 H7A(0.316393) H00A(0.250317) H00B(0.260173) H12A(0.242229) H12B(0.145132)
 H13A(0.37076) H13B(0.377291) H14A(0.490493) H14B(0.398155)
;
_olex2_submission_special_instructions 'No special instructions were received'
_oxdiff_exptl_absorpt_empirical_details
;
Empirical correction (ABSPACK) includes:
- Absorption correction using spherical harmonics
- Frame scaling
;
_oxdiff_exptl_absorpt_empirical_full_max 1.810
_oxdiff_exptl_absorpt_empirical_full_min 0.554

loop_
_space_group_symop_operation_xyz
'x, y, z'
'-x, -y, -z'

loop_
_atom_site_label
_atom_site_type_symbol
_atom_site_fract_x
_atom_site_fract_y
_atom_site_fract_z
_atom_site_U_iso_or_equiv
_atom_site_adp_type
_atom_site_occupancy
_atom_site_site_symmetry_order
_atom_site_calc_flag
_atom_site_refinement_flags_posn
_atom_site_refinement_flags_adp
_atom_site_refinement_flags_occupancy
_atom_site_disorder_assembly
_atom_site_disorder_group
O1 O -0.00237(13) -0.02729(7) 1.24785(7) 0.0265(2) Uani 1 1 d . . . . .
N1 N 0.38594(15) 0.76861(9) 1.04173(9) 0.0254(2) Uani 1 1 d . . . . .
N2 N 0.20694(14) 0.42110(8) 1.00359(8) 0.0206(2) Uani 1 1 d . . . . .
N3 N 0.16871(14) 0.33431(8) 1.08780(8) 0.0220(2) Uani 1 1 d . . . . .
N4 N 0.19680(14) 0.41902(8) 0.91240(8) 0.0221(2) Uani 1 1 d . . . . .
N5 N 0.06676(14) 0.17722(8) 1.10838(8) 0.0217(2) Uani 1 1 d . . . . .
N6 N 0.06698(17) 0.26796(9) 0.79999(9) 0.0289(3) Uani 1 1 d . . . . .
C1 C 0.4101(2) 0.84690(12) 1.04246(12) 0.0342(3) Uani 1 1 d . . . . .
C2 C 0.34785(16) 0.67867(10) 1.03335(10) 0.0221(3) Uani 1 1 d . . . . .
C3 C 0.31588(17) 0.58938(10) 1.12220(10) 0.0245(3) Uani 1 1 d . . . . .
H3 H 0.325410 0.587446 1.188866 0.029 Uiso 1 1 calc R U . . .
C4 C 0.27003(17) 0.50338(10) 1.11239(10) 0.0231(3) Uani 1 1 d . . . . .
H4 H 0.247776 0.441637 1.172166 0.028 Uiso 1 1 calc R U . . .
C5 C 0.25697(16) 0.50869(10) 1.01354(10) 0.0212(2) Uani 1 1 d . . . . .
C6 C 0.29354(16) 0.59690(10) 0.92493(10) 0.0219(3) Uani 1 1 d . . . . .
H6 H 0.286623 0.598354 0.858180 0.026 Uiso 1 1 calc R U . . .
C7 C 0.34019(16) 0.68277(10) 0.93479(10) 0.0225(3) Uani 1 1 d . . . . .
H7 H 0.366576 0.743591 0.874991 0.027 Uiso 1 1 calc R U . . .
C8 C 0.12795(16) 0.27093(10) 1.04784(10) 0.0212(2) Uani 1 1 d . . . . .
C9 C 0.14659(16) 0.32404(10) 0.93813(10) 0.0213(2) Uani 1 1 d . . . . .
C10 C 0.10615(17) 0.29397(10) 0.86022(10) 0.0237(3) Uani 1 1 d . . . . .
C11 C 0.05593(18) 0.14690(10) 1.22077(10) 0.0246(3) Uani 1 1 d . . . . .
H11A H 0.005231 0.208968 1.236638 0.029 Uiso 1 1 calc R U . . .
H11B H 0.179695 0.120285 1.246883 0.029 Uiso 1 1 calc R U . . .
C12 C -0.06621(18) 0.06180(10) 1.27292(10) 0.0263(3) Uani 1 1 d . . . . .
H01A H -0.070313 0.038952 1.349026 0.032 Uiso 1 1 calc R U . . .
H01B H -0.192107 0.090970 1.250737 0.032 Uiso 1 1 calc R U . . .
C13 C 0.00076(19) 0.00419(10) 1.13842(10) 0.0270(3) Uani 1 1 d . . . . .
H01C H -0.124714 0.033098 1.115425 0.032 Uiso 1 1 calc R U . . .
H01D H 0.042666 -0.058270 1.121922 0.032 Uiso 1 1 calc R U . . .
C14 C 0.12653(18) 0.08679(10) 1.07999(10) 0.0244(3) Uani 1 1 d . . . . .
H14C H 0.254239 0.056765 1.098208 0.029 Uiso 1 1 calc R U . . .
H14D H 0.121568 0.109797 1.004329 0.029 Uiso 1 1 calc R U . . .
O1A O 0.51556(13) 1.00489(7) 0.24605(7) 0.0252(2) Uani 1 1 d . . . . .
N1A N 1.06789(15) 0.19445(9) 0.46136(8) 0.0249(2) Uani 1 1 d . . . . .
N2A N 0.68914(14) 0.55863(8) 0.49504(8) 0.0211(2) Uani 1 1 d . . . . .
N3A N 0.61696(14) 0.63964(8) 0.41139(8) 0.0216(2) Uani 1 1 d . . . . .
N4A N 0.66320(15) 0.57101(8) 0.58296(8) 0.0231(2) Uani 1 1 d . . . . .
N5A N 0.43597(15) 0.80256(8) 0.38815(8) 0.0231(2) Uani 1 1 d . . . . .
N6A N 0.4504(2) 0.74297(10) 0.69326(9) 0.0388(3) Uani 1 1 d . . . . .
C1A C 1.1440(2) 0.11698(11) 0.45613(11) 0.0311(3) Uani 1 1 d . . . . .
C2A C 0.97547(17) 0.28685(10) 0.46962(10) 0.0224(3) Uani 1 1 d . . . . .
C3A C 0.95380(17) 0.29228(10) 0.56596(10) 0.0234(3) Uani 1 1 d . . . . .
H3A H 1.002497 0.234621 0.625054 0.028 Uiso 1 1 calc R U . . .
C4A C 0.86006(17) 0.38311(10) 0.57433(10) 0.0229(3) Uani 1 1 d . . . . .
H4A H 0.844345 0.388732 0.639268 0.027 Uiso 1 1 calc R U . . .
C5A C 0.78919(16) 0.46601(9) 0.48667(10) 0.0210(2) Uani 1 1 d . . . . .
C6A C 0.81311(17) 0.46105(10) 0.39017(10) 0.0239(3) Uani 1 1 d . . . . .
H6A H 0.765435 0.518964 0.330938 0.029 Uiso 1 1 calc R U . . .
C7A C 0.90731(18) 0.37058(10) 0.38167(10) 0.0241(3) Uani 1 1 d . . . . .
H7A H 0.925333 0.365647 0.316393 0.029 Uiso 1 1 calc R U . . .
C8A C 0.53542(16) 0.71139(10) 0.44848(9) 0.0206(2) Uani 1 1 d . . . . .
C9A C 0.56568(17) 0.66801(10) 0.55608(10) 0.0220(3) Uani 1 1 d . . . . .
C10A C 0.50399(19) 0.70870(10) 0.63282(10) 0.0268(3) Uani 1 1 d . . . . .
C11A C 0.44422(18) 0.83301(10) 0.27572(10) 0.0239(3) Uani 1 1 d . . . . .
H00A H 0.320334 0.862198 0.250317 0.029 Uiso 1 1 calc R U . . .
H00B H 0.488484 0.770141 0.260173 0.029 Uiso 1 1 calc R U . . .
C12A C 0.57221(18) 0.91496(10) 0.22106(10) 0.0246(3) Uani 1 1 d . . . . .
H12A H 0.698094 0.883618 0.242229 0.030 Uiso 1 1 calc R U . . .
H12B H 0.573206 0.937396 0.145132 0.030 Uiso 1 1 calc R U . . .
C13A C 0.51580(18) 0.97461(10) 0.35501(10) 0.0253(3) Uani 1 1 d . . . . .
H13A H 0.478073 1.037768 0.370760 0.030 Uiso 1 1 calc R U . . .
H13B H 0.641368 0.944264 0.377291 0.030 Uiso 1 1 calc R U . . .
C14A C 0.38679(18) 0.89406(10) 0.41510(10) 0.0245(3) Uani 1 1 d . . . . .
H14A H 0.394798 0.871331 0.490493 0.029 Uiso 1 1 calc R U . . .
H14B H 0.259272 0.926272 0.398155 0.029 Uiso 1 1 calc R U . . .

loop_
_atom_site_aniso_label
_atom_site_aniso_U_11
_atom_site_aniso_U_22
_atom_site_aniso_U_33
_atom_site_aniso_U_23
_atom_site_aniso_U_13
_atom_site_aniso_U_12
O1 0.0301(5) 0.0214(4) 0.0254(5) -0.0062(4) -0.0039(4) -0.0039(4)
N1 0.0258(5) 0.0280(6) 0.0245(5) -0.0129(5) -0.0013(4) -0.0032(4)
N2 0.0208(5) 0.0208(5) 0.0200(5) -0.0084(4) -0.0005(4) -0.0024(4)
N3 0.0221(5) 0.0212(5) 0.0215(5) -0.0078(4) -0.0010(4) -0.0026(4)
N4 0.0219(5) 0.0236(5) 0.0216(5) -0.0110(4) -0.0005(4) -0.0013(4)
N5 0.0248(5) 0.0190(5) 0.0201(5) -0.0072(4) -0.0002(4) -0.0027(4)
N6 0.0371(6) 0.0261(6) 0.0244(6) -0.0121(5) -0.0025(5) -0.0014(5)
C1 0.0439(8) 0.0342(7) 0.0293(7) -0.0154(6) -0.0021(6) -0.0107(6)
C2 0.0181(5) 0.0233(6) 0.0269(6) -0.0129(5) -0.0013(5) -0.0009(5)
C3 0.0230(6) 0.0287(6) 0.0230(6) -0.0127(5) -0.0007(5) -0.0017(5)
C4 0.0219(6) 0.0239(6) 0.0225(6) -0.0092(5) 0.0001(5) -0.0023(5)
C5 0.0170(5) 0.0222(6) 0.0245(6) -0.0108(5) -0.0009(4) -0.0004(4)
C6 0.0208(6) 0.0236(6) 0.0218(6) -0.0107(5) -0.0015(5) -0.0008(5)
C7 0.0207(6) 0.0227(6) 0.0231(6) -0.0092(5) -0.0005(5) -0.0015(5)
C8 0.0183(5) 0.0218(6) 0.0230(6) -0.0099(5) -0.0014(4) 0.0000(4)
C9 0.0207(6) 0.0210(6) 0.0222(6) -0.0098(5) -0.0007(5) -0.0006(4)
C10 0.0265(6) 0.0203(6) 0.0222(6) -0.0083(5) 0.0013(5) -0.0011(5)
C11 0.0295(6) 0.0233(6) 0.0204(6) -0.0085(5) -0.0006(5) -0.0042(5)
C12 0.0283(6) 0.0235(6) 0.0238(6) -0.0071(5) 0.0000(5) -0.0031(5)
C13 0.0319(7) 0.0229(6) 0.0264(7) -0.0090(5) -0.0054(5) -0.0046(5)
C14 0.0282(6) 0.0216(6) 0.0244(6) -0.0109(5) -0.0017(5) -0.0015(5)
O1A 0.0289(5) 0.0231(4) 0.0245(5) -0.0107(4) -0.0013(4) -0.0035(4)
N1A 0.0265(5) 0.0250(5) 0.0232(5) -0.0109(4) -0.0011(4) -0.0012(4)
N2A 0.0231(5) 0.0206(5) 0.0193(5) -0.0082(4) -0.0017(4) -0.0022(4)
N3A 0.0231(5) 0.0204(5) 0.0204(5) -0.0078(4) -0.0019(4) -0.0020(4)
N4A 0.0262(5) 0.0233(5) 0.0213(5) -0.0106(4) 0.0005(4) -0.0045(4)
N5A 0.0267(5) 0.0210(5) 0.0214(5) -0.0093(4) -0.0029(4) 0.0004(4)
N6A 0.0605(9) 0.0300(6) 0.0239(6) -0.0123(5) 0.0031(6) -0.0023(6)
C1A 0.0378(7) 0.0300(7) 0.0249(7) -0.0127(6) -0.0020(6) 0.0006(6)
C2A 0.0211(6) 0.0217(6) 0.0255(6) -0.0110(5) 0.0001(5) -0.0030(5)
C3A 0.0241(6) 0.0221(6) 0.0219(6) -0.0066(5) -0.0021(5) -0.0032(5)
C4A 0.0250(6) 0.0234(6) 0.0209(6) -0.0097(5) -0.0006(5) -0.0038(5)
C5A 0.0197(5) 0.0200(6) 0.0238(6) -0.0092(5) -0.0006(5) -0.0038(5)
C6A 0.0259(6) 0.0227(6) 0.0222(6) -0.0082(5) -0.0022(5) -0.0029(5)
C7A 0.0263(6) 0.0260(6) 0.0215(6) -0.0115(5) -0.0004(5) -0.0036(5)
C8A 0.0193(5) 0.0216(6) 0.0215(6) -0.0090(5) 0.0006(4) -0.0047(4)
C9A 0.0243(6) 0.0211(6) 0.0207(6) -0.0089(5) 0.0011(5) -0.0046(5)
C10A 0.0343(7) 0.0228(6) 0.0207(6) -0.0070(5) 0.0001(5) -0.0038(5)
C11A 0.0273(6) 0.0228(6) 0.0217(6) -0.0090(5) -0.0054(5) -0.0010(5)
C12A 0.0254(6) 0.0258(6) 0.0240(6) -0.0126(5) -0.0012(5) -0.0009(5)
C13A 0.0278(6) 0.0258(6) 0.0252(6) -0.0135(5) -0.0024(5) -0.0025(5)
C14A 0.0261(6) 0.0221(6) 0.0247(6) -0.0113(5) 0.0000(5) 0.0013(5)

loop_
_atom_type_symbol
_atom_type_description
_atom_type_scat_dispersion_real
_atom_type_scat_dispersion_imag
_atom_type_scat_source
C C 0.0181 0.0091 'International Tables Vol C Tables 4.2.6.8 and 6.1.1.4'
H H 0.0000 0.0000 'International Tables Vol C Tables 4.2.6.8 and 6.1.1.4'
N N 0.0311 0.0180 'International Tables Vol C Tables 4.2.6.8 and 6.1.1.4'
O O 0.0492 0.0322 'International Tables Vol C Tables 4.2.6.8 and 6.1.1.4'

loop_
_geom_angle_atom_site_label_1
_geom_angle_atom_site_label_2
_geom_angle_atom_site_label_3
_geom_angle
_geom_angle_site_symmetry_1
_geom_angle_site_symmetry_3
_geom_angle_publ_flag
C13 O1 C12 109.87(9) . . ?
C1 N1 C2 175.06(14) . . ?
N3 N2 C5 121.23(10) . . ?
N4 N2 N3 116.27(10) . . ?
N4 N2 C5 122.50(10) . . ?
C8 N3 N2 103.75(10) . . ?
N2 N4 C9 103.02(10) . . ?
C8 N5 C11 116.29(10) . . ?
C8 N5 C14 119.10(10) . . ?
C11 N5 C14 112.73(10) . . ?
C3 C2 N1 120.12(11) . . ?
C7 C2 N1 118.14(11) . . ?
C7 C2 C3 121.73(12) . . ?
C2 C3 H3 120.4 . . ?
C4 C3 C2 119.24(12) . . ?
C4 C3 H3 120.4 . . ?
C3 C4 H4 120.5 . . ?
C3 C4 C5 119.01(12) . . ?
C5 C4 H4 120.5 . . ?
C4 C5 N2 118.98(11) . . ?
C6 C5 N2 119.42(11) . . ?
C6 C5 C4 121.60(12) . . ?
C5 C6 H6 120.3 . . ?
C7 C6 C5 119.34(11) . . ?
C7 C6 H6 120.3 . . ?
C2 C7 H7 120.5 . . ?
C6 C7 C2 119.03(12) . . ?
C6 C7 H7 120.5 . . ?
N3 C8 N5 122.18(11) . . ?
N3 C8 C9 107.56(11) . . ?
N5 C8 C9 130.06(11) . . ?
N4 C9 C8 109.40(11) . . ?
N4 C9 C10 120.69(11) . . ?
C8 C9 C10 129.68(12) . . ?
N6 C10 C9 177.03(14) . . ?
N5 C11 H11A 109.9 . . ?
N5 C11 H11B 109.9 . . ?
N5 C11 C12 108.83(10) . . ?
H11A C11 H11B 108.3 . . ?
C12 C11 H11A 109.9 . . ?
C12 C11 H11B 109.9 . . ?
O1 C12 C11 111.64(11) . . ?
O1 C12 H01A 109.3 . . ?
O1 C12 H01B 109.3 . . ?
C11 C12 H01A 109.3 . . ?
C11 C12 H01B 109.3 . . ?
H01A C12 H01B 108.0 . . ?
O1 C13 H01C 109.3 . . ?
O1 C13 H01D 109.3 . . ?
O1 C13 C14 111.58(10) . . ?
H01C C13 H01D 108.0 . . ?
C14 C13 H01C 109.3 . . ?
C14 C13 H01D 109.3 . . ?
N5 C14 C13 108.63(10) . . ?
N5 C14 H14C 110.0 . . ?
N5 C14 H14D 110.0 . . ?
C13 C14 H14C 110.0 . . ?
C13 C14 H14D 110.0 . . ?
H14C C14 H14D 108.3 . . ?
C13A O1A C12A 110.45(9) . . ?
C1A N1A C2A 178.94(13) . . ?
N3A N2A C5A 120.82(10) . . ?
N4A N2A N3A 116.49(10) . . ?
N4A N2A C5A 122.69(10) . . ?
C8A N3A N2A 103.86(10) . . ?
N2A N4A C9A 103.09(10) . . ?
C8A N5A C11A 119.36(10) . . ?
C8A N5A C14A 123.07(11) . . ?
C14A N5A C11A 112.09(10) . . ?
C3A C2A N1A 118.97(11) . . ?
C3A C2A C7A 121.69(11) . . ?
C7A C2A N1A 119.34(11) . . ?
C2A C3A H3A 120.5 . . ?
C4A C3A C2A 118.92(12) . . ?
C4A C3A H3A 120.5 . . ?
C3A C4A H4A 120.3 . . ?
C3A C4A C5A 119.30(12) . . ?
C5A C4A H4A 120.3 . . ?
C4A C5A N2A 119.67(11) . . ?
C6A C5A N2A 118.61(11) . . ?
C6A C5A C4A 121.72(11) . . ?
C5A C6A H6A 120.5 . . ?
C7A C6A C5A 119.00(12) . . ?
C7A C6A H6A 120.5 . . ?
C2A C7A H7A 120.3 . . ?
C6A C7A C2A 119.36(12) . . ?
C6A C7A H7A 120.3 . . ?
N3A C8A N5A 121.59(11) . . ?
N3A C8A C9A 107.18(11) . . ?
N5A C8A C9A 131.09(11) . . ?
N4A C9A C8A 109.38(11) . . ?
N4A C9A C10A 119.95(12) . . ?
C10A C9A C8A 130.60(12) . . ?
N6A C10A C9A 178.23(16) . . ?
N5A C11A H00A 109.7 . . ?
N5A C11A H00B 109.7 . . ?
N5A C11A C12A 109.85(10) . . ?
H00A C11A H00B 108.2 . . ?
C12A C11A H00A 109.7 . . ?
C12A C11A H00B 109.7 . . ?
O1A C12A C11A 110.76(10) . . ?
O1A C12A H12A 109.5 . . ?
O1A C12A H12B 109.5 . . ?
C11A C12A H12A 109.5 . . ?
C11A C12A H12B 109.5 . . ?
H12A C12A H12B 108.1 . . ?
O1A C13A H13A 109.4 . . ?
O1A C13A H13B 109.4 . . ?
O1A C13A C14A 111.33(10) . . ?
H13A C13A H13B 108.0 . . ?
C14A C13A H13A 109.4 . . ?
C14A C13A H13B 109.4 . . ?
N5A C14A C13A 109.71(10) . . ?
N5A C14A H14A 109.7 . . ?
N5A C14A H14B 109.7 . . ?
C13A C14A H14A 109.7 . . ?
C13A C14A H14B 109.7 . . ?
H14A C14A H14B 108.2 . . ?

loop_
_geom_bond_atom_site_label_1
_geom_bond_atom_site_label_2
_geom_bond_distance
_geom_bond_site_symmetry_2
_geom_bond_publ_flag
O1 C12 1.4285(16) . ?
O1 C13 1.4274(16) . ?
N1 C1 1.1553(18) . ?
N1 C2 1.4042(16) . ?
N2 N3 1.3490(14) . ?
N2 N4 1.3234(14) . ?
N2 C5 1.4195(16) . ?
N3 C8 1.3372(16) . ?
N4 C9 1.3428(16) . ?
N5 C8 1.3621(16) . ?
N5 C11 1.4670(16) . ?
N5 C14 1.4699(15) . ?
N6 C10 1.1518(17) . ?
C2 C3 1.3906(18) . ?
C2 C7 1.3883(17) . ?
C3 H3 0.9500 . ?
C4 C3 1.3835(18) . ?
C4 H4 0.9500 . ?
C4 C5 1.3935(17) . ?
C5 C6 1.3881(18) . ?
C6 H6 0.9500 . ?
C7 C6 1.3847(17) . ?
C7 H7 0.9500 . ?
C8 C9 1.4200(17) . ?
C9 C10 1.4262(17) . ?
C11 H11A 0.9900 . ?
C11 H11B 0.9900 . ?
C11 C12 1.5127(18) . ?
C12 H01A 0.9900 . ?
C12 H01B 0.9900 . ?
C13 H01C 0.9900 . ?
C13 H01D 0.9900 . ?
C14 C13 1.5170(18) . ?
C14 H14C 0.9900 . ?
C14 H14D 0.9900 . ?
O1A C12A 1.4325(15) . ?
O1A C13A 1.4259(16) . ?
N1A C1A 1.1613(18) . ?
N1A C2A 1.4004(16) . ?
N2A N3A 1.3499(15) . ?
N2A N4A 1.3183(14) . ?
N2A C5A 1.4224(15) . ?
N3A C8A 1.3433(16) . ?
N4A C9A 1.3480(16) . ?
N5A C8A 1.3560(16) . ?
N5A C11A 1.4682(16) . ?
N5A C14A 1.4658(16) . ?
N6A C10A 1.1471(18) . ?
C2A C3A 1.3908(17) . ?
C2A C7A 1.3910(18) . ?
C3A H3A 0.9500 . ?
C4A C3A 1.3849(18) . ?
C4A H4A 0.9500 . ?
C5A C4A 1.3907(18) . ?
C5A C6A 1.3898(17) . ?
C6A H6A 0.9500 . ?
C7A C6A 1.3824(18) . ?
C7A H7A 0.9500 . ?
C8A C9A 1.4248(17) . ?
C9A C10A 1.4224(18) . ?
C11A H00A 0.9900 . ?
C11A H00B 0.9900 . ?
C12A C11A 1.5158(18) . ?
C12A H12A 0.9900 . ?
C12A H12B 0.9900 . ?
C13A H13A 0.9900 . ?
C13A H13B 0.9900 . ?
C14A C13A 1.5187(18) . ?
C14A H14A 0.9900 . ?
C14A H14B 0.9900 . ?

loop_
_geom_torsion_atom_site_label_1
_geom_torsion_atom_site_label_2
_geom_torsion_atom_site_label_3
_geom_torsion_atom_site_label_4
_geom_torsion
_geom_torsion_site_symmetry_1
_geom_torsion_site_symmetry_2
_geom_torsion_site_symmetry_3
_geom_torsion_site_symmetry_4
_geom_torsion_publ_flag
N1 C2 C3 C4 176.95(11) . . . . ?
N1 C2 C7 C6 -176.70(11) . . . . ?
N2 N3 C8 N5 -174.65(11) . . . . ?
N2 N3 C8 C9 0.74(12) . . . . ?
N2 N4 C9 C8 -0.01(13) . . . . ?
N2 N4 C9 C10 174.96(11) . . . . ?
N2 C5 C6 C7 179.23(11) . . . . ?
N3 N2 N4 C9 0.53(13) . . . . ?
N3 N2 C5 C4 1.29(17) . . . . ?
N3 N2 C5 C6 -179.39(10) . . . . ?
N3 C8 C9 N4 -0.48(14) . . . . ?
N3 C8 C9 C10 -174.87(12) . . . . ?
N4 N2 N3 C8 -0.83(13) . . . . ?
N4 N2 C5 C4 -178.02(11) . . . . ?
N4 N2 C5 C6 1.31(17) . . . . ?
N5 C8 C9 N4 174.42(12) . . . . ?
N5 C8 C9 C10 0.0(2) . . . . ?
N5 C11 C12 O1 56.78(14) . . . . ?
N5 C14 C13 O1 -56.84(14) . . . . ?
C2 C7 C6 C5 -0.48(18) . . . . ?
C3 C2 C7 C6 2.17(18) . . . . ?
C3 C4 C5 N2 -178.96(11) . . . . ?
C3 C4 C5 C6 1.73(18) . . . . ?
C4 C5 C6 C7 -1.46(18) . . . . ?
C5 N2 N3 C8 179.82(10) . . . . ?
C5 N2 N4 C9 179.87(10) . . . . ?
C5 C4 C3 C2 -0.06(18) . . . . ?
C7 C2 C3 C4 -1.90(19) . . . . ?
C8 N5 C11 C12 162.58(11) . . . . ?
C8 N5 C14 C13 -163.76(11) . . . . ?
C11 N5 C8 N3 -2.76(17) . . . . ?
C11 N5 C8 C9 -177.02(12) . . . . ?
C11 N5 C14 C13 54.72(14) . . . . ?
C12 O1 C13 C14 60.16(13) . . . . ?
C13 O1 C12 C11 -60.11(14) . . . . ?
C14 N5 C8 N3 -142.95(12) . . . . ?
C14 N5 C8 C9 42.79(18) . . . . ?
C14 N5 C11 C12 -54.76(14) . . . . ?
O1A C12A C11A N5A -56.79(13) . . . . ?
N1A C2A C3A C4A -179.07(11) . . . . ?
N1A C2A C7A C6A 178.80(11) . . . . ?
N2A N3A C8A N5A -175.65(11) . . . . ?
N2A N3A C8A C9A 0.45(13) . . . . ?
N2A N4A C9A C8A 0.22(13) . . . . ?
N2A N4A C9A C10A 177.53(11) . . . . ?
N2A C5A C4A C3A 178.57(11) . . . . ?
N2A C5A C6A C7A -178.84(11) . . . . ?
N3A N2A N4A C9A 0.07(14) . . . . ?
N3A N2A C5A C4A -179.15(11) . . . . ?
N3A N2A C5A C6A 0.76(17) . . . . ?
N3A C8A C9A N4A -0.44(14) . . . . ?
N3A C8A C9A C10A -177.37(13) . . . . ?
N4A N2A N3A C8A -0.35(14) . . . . ?
N4A N2A C5A C4A 1.58(18) . . . . ?
N4A N2A C5A C6A -178.51(11) . . . . ?
N5A C8A C9A N4A 175.15(12) . . . . ?
N5A C8A C9A C10A -1.8(2) . . . . ?
N5A C14A C13A O1A 56.14(14) . . . . ?
C2A C7A C6A C5A 0.11(19) . . . . ?
C3A C2A C7A C6A -1.01(19) . . . . ?
C4A C5A C6A C7A 1.06(19) . . . . ?
C5A N2A N3A C8A -179.66(10) . . . . ?
C5A N2A N4A C9A 179.38(11) . . . . ?
C5A C4A C3A C2A 0.42(18) . . . . ?
C6A C5A C4A C3A -1.34(19) . . . . ?
C7A C2A C3A C4A 0.74(19) . . . . ?
C8A N5A C11A C12A -100.39(13) . . . . ?
C8A N5A C14A C13A 99.89(14) . . . . ?
C11A N5A C8A N3A -11.30(17) . . . . ?
C11A N5A C8A C9A 173.65(12) . . . . ?
C11A N5A C14A C13A -53.69(14) . . . . ?
C12A O1A C13A C14A -59.83(13) . . . . ?
C13A O1A C12A C11A 60.04(13) . . . . ?
C14A N5A C8A N3A -163.08(11) . . . . ?
C14A N5A C8A C9A 21.9(2) . . . . ?
C14A N5A C11A C12A 54.29(13) . . . . ?
